data_7721058
loop_
_publ_author_name
'Wan, Yong Qiang'
'Zhang, Yang Yang'
'Zhang, Shi Lin'
'Hao, Huai Xin'
'Bai, Ji Yao'
'Ma, Zhi Jun'
'Geng, Long'
'Wang, Zhipeng'
'Gallagher, John F.'
'Li, Jun'
'Mocilac, Pavle'

_publ_section_title
;
 Development and Comparative Study of a Hydrophilic
 Bis-Triazolyl-Phenanthroline and Two Bis-Triazolyl-Pyridine Ligands
;
_journal_name_full 'Dalton Transactions'
_journal_paper_doi 10.1039/D6DT00312E
_journal_year 2026
_chemical_formula_moiety 'C15 H19 N7 O2'
_chemical_formula_sum 'C15 H19 N7 O2'
_chemical_formula_weight 329.37
_chemical_name_common PTD
_space_group_crystal_system orthorhombic
_space_group_IT_number 61
_space_group_name_Hall '-P 2ac 2ab'
_space_group_name_H-M_alt 'P b c a'
_atom_sites_solution_hydrogens mixed
_atom_sites_solution_primary direct
_atom_sites_solution_secondary difmap
_audit_creation_method SHELXL-2019/3
_audit_update_record
;
2025-10-13 deposited with the CCDC.	2026-05-26 downloaded from the CCDC.
;
_cell_angle_alpha 90
_cell_angle_beta 90
_cell_angle_gamma 90
_cell_formula_units_Z 8
_cell_length_a 19.9149(3)
_cell_length_b 7.53694(11)
_cell_length_c 21.0270(3)
_cell_measurement_reflns_used 6657
_cell_measurement_temperature 104(2)
_cell_measurement_theta_max 72.490
_cell_measurement_theta_min 4.189
_cell_volume 3156.10(8)
_computing_cell_refinement 'CrysAlisPro 1.171.42.94a (Rigaku OD, 2023)'
_computing_data_collection 'CrysAlisPro 1.171.42.94a (Rigaku OD, 2023)'
_computing_data_reduction 'CrysAlisPro 1.171.42.94a (Rigaku OD, 2023)'
_computing_molecular_graphics 'Mercury program'
_computing_publication_material 'Standard preparation'
_computing_structure_refinement 'SHELXL-2019/2 (Sheldrick, 2019)'
_computing_structure_solution 'SHELXT 2018/2 (Sheldrick, 2018)'
_diffrn_ambient_environment N~2~
_diffrn_ambient_temperature 104(3)
_diffrn_detector 'Hybrid Pixel Array Detector'
_diffrn_detector_area_resol_mean 10.0000
_diffrn_measured_fraction_theta_full 0.976
_diffrn_measured_fraction_theta_max 0.976
_diffrn_measurement_device 'four-circle diffractometer'
_diffrn_measurement_device_type 'XtaLAB Pro II AFC12 (RINC): Kappa dual'
_diffrn_measurement_method '\w scans'
_diffrn_radiation_monochromator mirror
_diffrn_radiation_probe x-ray
_diffrn_radiation_type 'Cu K\a'
_diffrn_radiation_wavelength 1.54184
_diffrn_reflns_av_R_equivalents 0.0390
_diffrn_reflns_av_unetI/netI 0.0362
_diffrn_reflns_Laue_measured_fraction_full 0.976
_diffrn_reflns_Laue_measured_fraction_max 0.976
_diffrn_reflns_limit_h_max 23
_diffrn_reflns_limit_h_min -24
_diffrn_reflns_limit_k_max 6
_diffrn_reflns_limit_k_min -8
_diffrn_reflns_limit_l_max 26
_diffrn_reflns_limit_l_min -25
_diffrn_reflns_number 12559
_diffrn_reflns_point_group_measured_fraction_full 0.976
_diffrn_reflns_point_group_measured_fraction_max 0.976
_diffrn_reflns_theta_full 72.745
_diffrn_reflns_theta_max 72.745
_diffrn_reflns_theta_min 4.205
_diffrn_source 'micro-focus sealed X-ray tube'
_diffrn_source_type 'Rigaku (Cu) X-ray Source'
_exptl_absorpt_coefficient_mu 0.806
_exptl_absorpt_correction_T_max 1.00000
_exptl_absorpt_correction_T_min 0.30644
_exptl_absorpt_correction_type multi-scan
_exptl_absorpt_process_details
;
CrysAlisPro 1.171.42.94a (Rigaku Oxford Diffraction, 2023)
Empirical absorption correction using spherical harmonics,
implemented in SCALE3 ABSPACK scaling algorithm.
;
_exptl_crystal_colour colourless
_exptl_crystal_density_diffrn 1.386
_exptl_crystal_description Lathe
_exptl_crystal_F_000 1392
_exptl_crystal_size_max 0.650
_exptl_crystal_size_mid 0.140
_exptl_crystal_size_min 0.040
_refine_diff_density_max 0.272
_refine_diff_density_min -0.253
_refine_diff_density_rms 0.044
_refine_ls_extinction_coef 0.00077(11)
_refine_ls_extinction_expression Fc^*^=kFc[1+0.001xFc^2^\l^3^/sin(2\q)]^-1/4^
_refine_ls_extinction_method 'SHELXL-2019/2 (Sheldrick 2019)'
_refine_ls_goodness_of_fit_ref 1.053
_refine_ls_hydrogen_treatment mixed
_refine_ls_matrix_type full
_refine_ls_number_parameters 226
_refine_ls_number_reflns 3070
_refine_ls_number_restraints 0
_refine_ls_restrained_S_all 1.053
_refine_ls_R_factor_all 0.0405
_refine_ls_R_factor_gt 0.0366
_refine_ls_shift/su_max 0.001
_refine_ls_shift/su_mean 0.000
_refine_ls_structure_factor_coef Fsqd
_refine_ls_weighting_details 'w=1/[\s^2^(Fo^2^)+(0.0496P)^2^+0.7392P] where P=(Fo^2^+2Fc^2^)/3'
_refine_ls_weighting_scheme calc
_refine_ls_wR_factor_gt 0.0964
_refine_ls_wR_factor_ref 0.0997
_reflns_Friedel_coverage 0.000
_reflns_number_gt 2746
_reflns_number_total 3070
_reflns_threshold_expression 'I > 2\s(I)'
_cod_data_source_file d6dt00312e2.cif
_cod_data_source_block 24-013-[PTD_100K=RUPMOH]
_cod_depositor_comments
;
The following automatic conversions were performed:

data item '_diffrn_radiation_probe' value 'X-ray' was changed to
'x-ray' in accordance with the
/home/data/users/saulius/crontab/automatic-downloads/rss-feeds/RSC/lib/dictionaries/cif_core.dic
dictionary named 'cif_core.dic' version 2.4.2 last updated on
2011-04-26.

Automatic conversion script
Id: cif_fix_values 8170 2020-07-09 18:12:32Z antanas 
;
_cod_database_code 7721058
_shelx_shelxl_version_number 2019/3
_shelx_space_group_comment
;
The symmetry employed for this shelxl refinement is uniquely defined
by the following loop, which should always be used as a source of
symmetry information in preference to the above space-group names.
They are only intended as comments.
;
_shelx_estimated_absorpt_t_min 0.622
_shelx_estimated_absorpt_t_max 0.968

loop_
_space_group_symop_operation_xyz
'x, y, z'
'-x+1/2, -y, z+1/2'
'-x, y+1/2, -z+1/2'
'x+1/2, -y+1/2, -z'
'-x, -y, -z'
'x-1/2, y, -z-1/2'
'x, -y-1/2, z-1/2'
'-x-1/2, y-1/2, z'

loop_
_atom_site_label
_atom_site_type_symbol
_atom_site_fract_x
_atom_site_fract_y
_atom_site_fract_z
_atom_site_U_iso_or_equiv
_atom_site_adp_type
_atom_site_occupancy
_atom_site_site_symmetry_order
_atom_site_calc_flag
_atom_site_refinement_flags_posn
_atom_site_refinement_flags_adp
_atom_site_refinement_flags_occupancy
_atom_site_disorder_assembly
_atom_site_disorder_group
O1 O 0.39203(5) 0.30530(13) 0.51225(5) 0.0304(2) Uani 1 1 d . . . . .
H1 H 0.3684(11) 0.286(3) 0.5478(10) 0.059(6) Uiso 1 1 d . . . . .
O2 O 0.97780(5) 0.75998(15) 0.47965(5) 0.0370(3) Uani 1 1 d . . . . .
H2 H 1.0215(10) 0.776(3) 0.4926(9) 0.051(5) Uiso 1 1 d . . . . .
C1 C 0.34561(6) 0.60864(17) 0.43639(6) 0.0269(3) Uani 1 1 d . . . . .
H1A H 0.314950 0.710947 0.431047 0.032 Uiso 1 1 calc R U . . .
H1B H 0.374129 0.631753 0.474053 0.032 Uiso 1 1 calc R U . . .
C2 C 0.30439(6) 0.44171(18) 0.44778(7) 0.0287(3) Uani 1 1 d . . . . .
H2A H 0.274523 0.460930 0.484786 0.034 Uiso 1 1 calc R U . . .
H2B H 0.275708 0.419249 0.410176 0.034 Uiso 1 1 calc R U . . .
C3 C 0.34778(7) 0.28009(18) 0.46000(7) 0.0297(3) Uani 1 1 d . . . . .
H3A H 0.318528 0.176649 0.468631 0.036 Uiso 1 1 calc R U . . .
H3B H 0.374423 0.253639 0.421398 0.036 Uiso 1 1 calc R U . . .
C4 C 0.87616(6) 0.75757(17) 0.37812(6) 0.0244(3) Uani 1 1 d . . . . .
H4A H 0.883512 0.863207 0.405221 0.029 Uiso 1 1 calc R U . . .
H4B H 0.899592 0.777677 0.337223 0.029 Uiso 1 1 calc R U . . .
C5 C 0.90609(6) 0.59570(17) 0.41063(6) 0.0253(3) Uani 1 1 d . . . . .
H5A H 0.879433 0.565968 0.448913 0.030 Uiso 1 1 calc R U . . .
H5B H 0.904599 0.492867 0.381365 0.030 Uiso 1 1 calc R U . . .
C6 C 0.97812(6) 0.63323(19) 0.42948(7) 0.0289(3) Uani 1 1 d . . . . .
H6A H 1.000176 0.522505 0.443794 0.035 Uiso 1 1 calc R U . . .
H6B H 1.003339 0.680333 0.392587 0.035 Uiso 1 1 calc R U . . .
N11 N 0.58767(5) 0.63570(14) 0.31510(5) 0.0223(2) Uani 1 1 d . . . . .
C12 C 0.53518(6) 0.57776(16) 0.28068(6) 0.0225(3) Uani 1 1 d . . . . .
C13 C 0.54123(6) 0.51479(17) 0.21859(6) 0.0251(3) Uani 1 1 d . . . . .
H13 H 0.503041 0.473704 0.195869 0.030 Uiso 1 1 calc R U . . .
C14 C 0.60432(7) 0.51366(17) 0.19087(6) 0.0268(3) Uani 1 1 d . . . . .
H14 H 0.609956 0.473617 0.148366 0.032 Uiso 1 1 calc R U . . .
C15 C 0.65891(6) 0.57126(17) 0.22561(6) 0.0251(3) Uani 1 1 d . . . . .
H15 H 0.702647 0.570988 0.207571 0.030 Uiso 1 1 calc R U . . .
C16 C 0.64855(6) 0.63001(16) 0.28788(6) 0.0219(3) Uani 1 1 d . . . . .
C21 C 0.46976(6) 0.57915(16) 0.31269(6) 0.0234(3) Uani 1 1 d . . . . .
C22 C 0.45584(6) 0.59654(16) 0.37635(6) 0.0236(3) Uani 1 1 d . . . . .
H22 H 0.486956 0.608468 0.410333 0.028 Uiso 1 1 calc R U . . .
N23 N 0.38831(5) 0.59296(14) 0.37998(5) 0.0242(2) Uani 1 1 d . . . . .
N24 N 0.36081(5) 0.57331(15) 0.32176(5) 0.0280(3) Uani 1 1 d . . . . .
N25 N 0.41048(5) 0.56457(15) 0.28056(5) 0.0271(3) Uani 1 1 d . . . . .
C31 C 0.70601(6) 0.68174(16) 0.32749(6) 0.0220(3) Uani 1 1 d . . . . .
C32 C 0.77339(6) 0.68330(16) 0.31271(6) 0.0231(3) Uani 1 1 d . . . . .
H32 H 0.793698 0.652963 0.273305 0.028 Uiso 1 1 calc R U . . .
N33 N 0.80405(5) 0.73702(13) 0.36614(5) 0.0223(2) Uani 1 1 d . . . . .
N34 N 0.75972(5) 0.76705(15) 0.41282(5) 0.0257(2) Uani 1 1 d . . . . .
N35 N 0.69973(5) 0.73338(14) 0.38936(5) 0.0245(2) Uani 1 1 d . . . . .

loop_
_atom_site_aniso_label
_atom_site_aniso_U_11
_atom_site_aniso_U_22
_atom_site_aniso_U_33
_atom_site_aniso_U_23
_atom_site_aniso_U_13
_atom_site_aniso_U_12
O1 0.0213(4) 0.0369(5) 0.0329(5) 0.0048(4) 0.0055(4) 0.0034(4)
O2 0.0198(4) 0.0556(7) 0.0355(6) -0.0182(5) -0.0031(4) 0.0047(4)
C1 0.0198(6) 0.0304(7) 0.0306(7) 0.0010(5) 0.0027(5) 0.0022(5)
C2 0.0180(6) 0.0368(7) 0.0313(7) 0.0006(5) 0.0025(5) -0.0030(5)
C3 0.0256(6) 0.0304(7) 0.0330(7) -0.0017(5) 0.0063(5) -0.0039(5)
C4 0.0150(5) 0.0285(6) 0.0297(7) 0.0017(5) -0.0003(5) -0.0037(4)
C5 0.0188(6) 0.0270(7) 0.0302(7) 0.0005(5) 0.0001(5) -0.0016(4)
C6 0.0199(6) 0.0363(7) 0.0305(7) -0.0064(5) -0.0008(5) 0.0039(5)
N11 0.0184(5) 0.0219(5) 0.0265(5) 0.0021(4) -0.0008(4) 0.0003(4)
C12 0.0204(6) 0.0211(6) 0.0262(6) 0.0034(4) -0.0027(5) 0.0007(4)
C13 0.0242(6) 0.0245(6) 0.0265(6) 0.0011(5) -0.0041(5) -0.0010(5)
C14 0.0288(6) 0.0273(7) 0.0243(6) -0.0001(5) -0.0003(5) 0.0014(5)
C15 0.0226(6) 0.0264(7) 0.0264(6) 0.0017(5) 0.0019(5) 0.0015(5)
C16 0.0199(6) 0.0210(6) 0.0249(6) 0.0025(4) -0.0007(5) 0.0007(4)
C21 0.0189(6) 0.0231(6) 0.0281(7) 0.0031(4) -0.0028(5) -0.0009(4)
C22 0.0163(5) 0.0274(6) 0.0271(6) 0.0019(5) -0.0025(5) -0.0009(4)
N23 0.0174(5) 0.0281(6) 0.0270(5) 0.0024(4) -0.0022(4) -0.0011(4)
N24 0.0202(5) 0.0353(6) 0.0284(6) 0.0030(4) -0.0039(4) -0.0026(4)
N25 0.0192(5) 0.0325(6) 0.0295(6) 0.0027(4) -0.0027(4) -0.0024(4)
C31 0.0197(6) 0.0218(6) 0.0245(6) 0.0010(4) 0.0013(5) 0.0009(4)
C32 0.0202(6) 0.0248(6) 0.0244(6) 0.0003(4) 0.0009(5) -0.0009(4)
N33 0.0161(5) 0.0259(5) 0.0247(5) 0.0004(4) 0.0017(4) -0.0008(4)
N34 0.0180(5) 0.0326(6) 0.0264(5) -0.0020(4) 0.0020(4) -0.0003(4)
N35 0.0177(5) 0.0299(6) 0.0258(6) -0.0017(4) 0.0000(4) -0.0002(4)

loop_
_atom_type_symbol
_atom_type_description
_atom_type_scat_dispersion_real
_atom_type_scat_dispersion_imag
_atom_type_scat_source
C C 0.0181 0.0091 'International Tables Vol C Tables 4.2.6.8 and 6.1.1.4'
H H 0.0000 0.0000 'International Tables Vol C Tables 4.2.6.8 and 6.1.1.4'
N N 0.0311 0.0180 'International Tables Vol C Tables 4.2.6.8 and 6.1.1.4'
O O 0.0492 0.0322 'International Tables Vol C Tables 4.2.6.8 and 6.1.1.4'

loop_
_geom_angle_atom_site_label_1
_geom_angle_atom_site_label_2
_geom_angle_atom_site_label_3
_geom_angle
_geom_angle_site_symmetry_1
_geom_angle_site_symmetry_3
_geom_angle_publ_flag
C3 O1 H1 107.3(13) . . ?
C6 O2 H2 107.5(13) . . ?
N23 C1 C2 111.98(11) . . ?
N23 C1 H1A 109.2 . . ?
C2 C1 H1A 109.2 . . ?
N23 C1 H1B 109.2 . . ?
C2 C1 H1B 109.2 . . ?
H1A C1 H1B 107.9 . . ?
C3 C2 C1 112.56(10) . . ?
C3 C2 H2A 109.1 . . ?
C1 C2 H2A 109.1 . . ?
C3 C2 H2B 109.1 . . ?
C1 C2 H2B 109.1 . . ?
H2A C2 H2B 107.8 . . ?
O1 C3 C2 112.16(11) . . ?
O1 C3 H3A 109.2 . . ?
C2 C3 H3A 109.2 . . ?
O1 C3 H3B 109.2 . . ?
C2 C3 H3B 109.2 . . ?
H3A C3 H3B 107.9 . . ?
N33 C4 C5 112.11(10) . . ?
N33 C4 H4A 109.2 . . ?
C5 C4 H4A 109.2 . . ?
N33 C4 H4B 109.2 . . ?
C5 C4 H4B 109.2 . . ?
H4A C4 H4B 107.9 . . ?
C6 C5 C4 109.82(10) . . ?
C6 C5 H5A 109.7 . . ?
C4 C5 H5A 109.7 . . ?
C6 C5 H5B 109.7 . . ?
C4 C5 H5B 109.7 . . ?
H5A C5 H5B 108.2 . . ?
O2 C6 C5 108.37(10) . . ?
O2 C6 H6A 110.0 . . ?
C5 C6 H6A 110.0 . . ?
O2 C6 H6B 110.0 . . ?
C5 C6 H6B 110.0 . . ?
H6A C6 H6B 108.4 . . ?
C16 N11 C12 117.57(11) . . ?
N11 C12 C13 123.19(11) . . ?
N11 C12 C21 116.19(11) . . ?
C13 C12 C21 120.60(11) . . ?
C14 C13 C12 118.32(11) . . ?
C14 C13 H13 120.8 . . ?
C12 C13 H13 120.8 . . ?
C15 C14 C13 119.34(12) . . ?
C15 C14 H14 120.3 . . ?
C13 C14 H14 120.3 . . ?
C14 C15 C16 118.64(11) . . ?
C14 C15 H15 120.7 . . ?
C16 C15 H15 120.7 . . ?
N11 C16 C15 122.91(11) . . ?
N11 C16 C31 117.00(11) . . ?
C15 C16 C31 120.04(11) . . ?
N25 C21 C22 108.40(11) . . ?
N25 C21 C12 122.74(12) . . ?
C22 C21 C12 128.86(11) . . ?
N23 C22 C21 104.75(11) . . ?
N23 C22 H22 127.6 . . ?
C21 C22 H22 127.6 . . ?
C22 N23 N24 110.87(10) . . ?
C22 N23 C1 128.60(11) . . ?
N24 N23 C1 120.54(10) . . ?
N25 N24 N23 107.31(10) . . ?
N24 N25 C21 108.67(11) . . ?
N35 C31 C32 107.58(10) . . ?
N35 C31 C16 123.07(10) . . ?
C32 C31 C16 129.32(11) . . ?
N33 C32 C31 104.90(10) . . ?
N33 C32 H32 127.6 . . ?
C31 C32 H32 127.6 . . ?
N34 N33 C32 111.39(10) . . ?
N34 N33 C4 120.12(10) . . ?
C32 N33 C4 128.44(11) . . ?
N35 N34 N33 106.91(10) . . ?
N34 N35 C31 109.21(10) . . ?

loop_
_geom_bond_atom_site_label_1
_geom_bond_atom_site_label_2
_geom_bond_distance
_geom_bond_site_symmetry_2
_geom_bond_publ_flag
O1 C3 1.4211(17) . ?
O1 H1 0.90(2) . ?
O2 C6 1.4233(16) . ?
O2 H2 0.92(2) . ?
C1 N23 1.4642(16) . ?
C1 C2 1.5213(18) . ?
C1 H1A 0.9900 . ?
C1 H1B 0.9900 . ?
C2 C3 1.5155(19) . ?
C2 H2A 0.9900 . ?
C2 H2B 0.9900 . ?
C3 H3A 0.9900 . ?
C3 H3B 0.9900 . ?
C4 N33 1.4663(14) . ?
C4 C5 1.5201(17) . ?
C4 H4A 0.9900 . ?
C4 H4B 0.9900 . ?
C5 C6 1.5149(16) . ?
C5 H5A 0.9900 . ?
C5 H5B 0.9900 . ?
C6 H6A 0.9900 . ?
C6 H6B 0.9900 . ?
N11 C16 1.3414(15) . ?
N11 C12 1.3444(16) . ?
C12 C13 1.3944(18) . ?
C12 C21 1.4664(17) . ?
C13 C14 1.3851(18) . ?
C13 H13 0.9500 . ?
C14 C15 1.3799(18) . ?
C14 H14 0.9500 . ?
C15 C16 1.3975(18) . ?
C15 H15 0.9500 . ?
C16 C31 1.4680(17) . ?
C21 N25 1.3646(15) . ?
C21 C22 1.3734(18) . ?
C22 N23 1.3473(15) . ?
C22 H22 0.9500 . ?
N23 N24 1.3491(15) . ?
N24 N25 1.3167(16) . ?
C31 N35 1.3636(16) . ?
C31 C32 1.3775(16) . ?
C32 N33 1.3412(16) . ?
C32 H32 0.9500 . ?
N33 N34 1.3393(15) . ?
N34 N35 1.3171(14) . ?

loop_
_geom_hbond_atom_site_label_D
_geom_hbond_atom_site_label_H
_geom_hbond_atom_site_label_A
_geom_hbond_distance_DH
_geom_hbond_distance_HA
_geom_hbond_distance_DA
_geom_hbond_angle_DHA
_geom_hbond_site_symmetry_A
_geom_hbond_publ_flag
O1 H1 N35 0.90(2) 1.90(2) 2.7757(14) 165.8(19) 5_666 yes
O2 H2 O1 0.92(2) 1.78(2) 2.7031(13) 176.2(19) 8_765 yes
C1 H1B O2 0.99 2.42 3.3208(16) 150 4_466 yes
C22 H22 O2 0.95 2.52 3.2446(16) 133 4_466 yes
C32 H32 N24 0.95 2.48 3.4225(16) 173 6_656 yes

loop_
_geom_torsion_atom_site_label_1
_geom_torsion_atom_site_label_2
_geom_torsion_atom_site_label_3
_geom_torsion_atom_site_label_4
_geom_torsion
_geom_torsion_site_symmetry_1
_geom_torsion_site_symmetry_2
_geom_torsion_site_symmetry_3
_geom_torsion_site_symmetry_4
_geom_torsion_publ_flag
N23 C1 C2 C3 61.98(15) . . . . ?
C1 C2 C3 O1 56.81(15) . . . . ?
N33 C4 C5 C6 -172.70(10) . . . . ?
C4 C5 C6 O2 69.41(14) . . . . ?
C16 N11 C12 C13 -0.70(18) . . . . ?
C16 N11 C12 C21 177.66(10) . . . . ?
N11 C12 C13 C14 -0.68(19) . . . . ?
C21 C12 C13 C14 -178.97(11) . . . . ?
C12 C13 C14 C15 1.17(18) . . . . ?
C13 C14 C15 C16 -0.32(19) . . . . ?
C12 N11 C16 C15 1.62(18) . . . . ?
C12 N11 C16 C31 -175.79(11) . . . . ?
C14 C15 C16 N11 -1.13(19) . . . . ?
C14 C15 C16 C31 176.21(11) . . . . ?
N11 C12 C21 N25 164.32(11) . . . . ?
C13 C12 C21 N25 -17.27(18) . . . . ?
N11 C12 C21 C22 -14.73(18) . . . . ?
C13 C12 C21 C22 163.68(13) . . . . ?
N25 C21 C22 N23 -0.42(13) . . . . ?
C12 C21 C22 N23 178.74(12) . . . . ?
C21 C22 N23 N24 0.33(13) . . . . ?
C21 C22 N23 C1 -179.12(11) . . . . ?
C2 C1 N23 C22 -117.15(13) . . . . ?
C2 C1 N23 N24 63.44(14) . . . . ?
C22 N23 N24 N25 -0.12(14) . . . . ?
C1 N23 N24 N25 179.38(10) . . . . ?
N23 N24 N25 C21 -0.15(13) . . . . ?
C22 C21 N25 N24 0.36(14) . . . . ?
C12 C21 N25 N24 -178.86(11) . . . . ?
N11 C16 C31 N35 0.21(18) . . . . ?
C15 C16 C31 N35 -177.29(12) . . . . ?
N11 C16 C31 C32 177.86(12) . . . . ?
C15 C16 C31 C32 0.4(2) . . . . ?
N35 C31 C32 N33 -0.48(13) . . . . ?
C16 C31 C32 N33 -178.42(12) . . . . ?
C31 C32 N33 N34 0.50(14) . . . . ?
C31 C32 N33 C4 177.99(11) . . . . ?
C5 C4 N33 N34 81.06(14) . . . . ?
C5 C4 N33 C32 -96.23(15) . . . . ?
C32 N33 N34 N35 -0.32(14) . . . . ?
C4 N33 N34 N35 -178.05(10) . . . . ?
N33 N34 N35 C31 0.00(14) . . . . ?
C32 C31 N35 N34 0.31(14) . . . . ?
C16 C31 N35 N34 178.40(11) . . . . ?
